data_7243420
loop_
_publ_author_name
'Divya, Indira S.'
'Amrutha, Surendran'
'SeethaLekshmi, Sunil'
'Varughese, Sunil'

_publ_section_title
;
 Molecular salts of quinine: a crystal engineering route to enhance the
 aqueous solubility
;
_journal_issue 39
_journal_name_full CrystEngComm
_journal_page_first 6942
_journal_page_last 6951
_journal_paper_doi 10.1039/D1CE00791B
_journal_volume 23
_journal_year 2021
_chemical_formula_moiety 'C20 H25 N2 O2, C5 H7 O4, O'
_chemical_formula_sum 'C25 H32 N2 O7'
_chemical_formula_weight 472.52
_space_group_crystal_system monoclinic
_space_group_IT_number 5
_space_group_name_Hall 'I 2y'
_space_group_name_H-M_alt 'I 1 2 1'
_atom_sites_solution_hydrogens mixed
_audit_creation_date 2020-10-12
_audit_creation_method
;
Olex2 1.3
(compiled 2020.07.16 svn.r6f6c53a7 for OlexSys, GUI svn.r6139)
;
_audit_update_record
;
2020-10-13 deposited with the CCDC.	2021-08-23 downloaded from the CCDC.
;
_cell_angle_alpha 90
_cell_angle_beta 116.74(2)
_cell_angle_gamma 90
_cell_formula_units_Z 4
_cell_length_a 20.206(7)
_cell_length_b 6.6378(19)
_cell_length_c 20.461(5)
_cell_measurement_reflns_used 2164
_cell_measurement_temperature 298
_cell_measurement_theta_max 27.5
_cell_measurement_theta_min 3.0
_cell_volume 2450.8(13)
_computing_cell_refinement
;
CrystalClear-SM Expert 2.1 b29 (Rigaku, 2013)
;
_computing_data_collection
;
CrystalClear-SM Expert 2.1 b29 (Rigaku, 2013)
;
_computing_data_reduction
;
CrystalClear-SM Expert 2.1 b29 (Rigaku, 2013)
;
_computing_molecular_graphics 'Olex2 1.3 (Dolomanov et al., 2009)'
_computing_publication_material 'Olex2 1.3 (Dolomanov et al., 2009)'
_computing_structure_refinement 'SHELXL 2018/3 (Sheldrick, 2015)'
_diffrn_ambient_temperature 298
_diffrn_measured_fraction_theta_full 0.995
_diffrn_measured_fraction_theta_max 0.991
_diffrn_measurement_device_type 'Rigaku Saturn 724+ HG'
_diffrn_measurement_method '\w scans'
_diffrn_radiation_monochromator graphite
_diffrn_radiation_type MoK\a
_diffrn_radiation_wavelength 0.71073
_diffrn_reflns_av_R_equivalents 0.0483
_diffrn_reflns_av_unetI/netI 0.0670
_diffrn_reflns_Laue_measured_fraction_full 0.995
_diffrn_reflns_Laue_measured_fraction_max 0.991
_diffrn_reflns_limit_h_max 26
_diffrn_reflns_limit_h_min -24
_diffrn_reflns_limit_k_max 8
_diffrn_reflns_limit_k_min -8
_diffrn_reflns_limit_l_max 15
_diffrn_reflns_limit_l_min -26
_diffrn_reflns_number 11284
_diffrn_reflns_point_group_measured_fraction_full 0.978
_diffrn_reflns_point_group_measured_fraction_max 0.958
_diffrn_reflns_theta_full 25.242
_diffrn_reflns_theta_max 27.517
_diffrn_reflns_theta_min 3.010
_diffrn_source_current 40.0
_diffrn_source_power 2.0
_diffrn_source_voltage 50.0
_exptl_absorpt_coefficient_mu 0.094
_exptl_absorpt_correction_T_max 1.00
_exptl_absorpt_correction_T_min 0.891
_exptl_absorpt_correction_type empirical
_exptl_absorpt_process_details 'Jacobson, Unpublished Results'
_exptl_crystal_colour 'clear colourless'
_exptl_crystal_colour_lustre clear
_exptl_crystal_colour_primary colourless
_exptl_crystal_density_diffrn 1.281
_exptl_crystal_density_method 'not measured'
_exptl_crystal_description needle
_exptl_crystal_F_000 1008
_exptl_crystal_size_max 0.22
_exptl_crystal_size_mid 0.16
_exptl_crystal_size_min 0.14
_refine_diff_density_max 1.347
_refine_diff_density_min -0.552
_refine_diff_density_rms 0.059
_refine_ls_abs_structure_details
;
 Refined as an inversion twin.
;
_refine_ls_abs_structure_Flack -1(2)
_refine_ls_extinction_method none
_refine_ls_goodness_of_fit_ref 1.003
_refine_ls_hydrogen_treatment constr
_refine_ls_matrix_type full
_refine_ls_number_parameters 304
_refine_ls_number_reflns 5419
_refine_ls_number_restraints 1
_refine_ls_restrained_S_all 1.003
_refine_ls_R_factor_all 0.0927
_refine_ls_R_factor_gt 0.0708
_refine_ls_shift/su_max 0.000
_refine_ls_shift/su_mean 0.000
_refine_ls_structure_factor_coef Fsqd
_refine_ls_weighting_details 'w=1/[\s^2^(Fo^2^)+(0.1266P)^2^] where P=(Fo^2^+2Fc^2^)/3'
_refine_ls_weighting_scheme calc
_refine_ls_wR_factor_gt 0.1952
_refine_ls_wR_factor_ref 0.2094
_reflns_Friedel_coverage 0.780
_reflns_Friedel_fraction_full 0.957
_reflns_Friedel_fraction_max 0.919
_reflns_number_gt 3726
_reflns_number_total 5419
_reflns_threshold_expression 'I > 2\s(I)'
_cod_data_source_file d1ce00791b2.cif
_cod_data_source_block datam
_cod_depositor_comments 'Adding full bibliography for 7243420--7243429.cif.'
_cod_database_code 7243420
_shelx_shelxl_version_number 2018/3
_shelx_space_group_comment
;
The symmetry employed for this shelxl refinement is uniquely defined
by the following loop, which should always be used as a source of
symmetry information in preference to the above space-group names.
They are only intended as comments.
;
_shelx_estimated_absorpt_t_max 0.987
_shelx_estimated_absorpt_t_min 0.980
_olex2_refinement_description
;
1. Twinned data refinement
 Scales: 2(2)
 -1(2)
2. Fixed Uiso
 At 1.2 times of:
  All C(H) groups, All C(H,H) groups, All N(H) groups
 At 1.5 times of:
  All C(H,H,H) groups, All O(H) groups
3.a Riding coordinates:
 O12(H12), N1(H1), O33(H33)
3.b Ternary CH refined with riding coordinates:
 C3(H3), C6(H6), C10(H10), C11(H11)
3.c Secondary CH2 refined with riding coordinates:
 C2(H2A,H2B), C7(H7A,H7B), C8(H8A,H8B), C9(H9A,H9B), C28(H28A,H28B), C29(H29A,
 H29B), C30(H30A,H30B)
3.d Aromatic/amide H refined with riding coordinates:
 C4(H4), C14(H14), C15(H15), C19(H19), C23(H23), C24(H24)
3.e X=CH2 refined with riding coordinates:
 C5(H5A,H5B)
3.f Idealised Me refined as rotating group:
 C22(H22A,H22B,H22C)
;
_olex2_submission_special_instructions 'No special instructions were received'

loop_
_space_group_symop_operation_xyz
'x, y, z'
'-x, y, -z'
'x+1/2, y+1/2, z+1/2'
'-x+1/2, y+1/2, -z+1/2'

loop_
_atom_site_label
_atom_site_type_symbol
_atom_site_fract_x
_atom_site_fract_y
_atom_site_fract_z
_atom_site_U_iso_or_equiv
_atom_site_adp_type
_atom_site_occupancy
_atom_site_site_symmetry_order
_atom_site_calc_flag
_atom_site_refinement_flags_posn
_atom_site_refinement_flags_adp
_atom_site_refinement_flags_occupancy
_atom_site_disorder_assembly
_atom_site_disorder_group
O12 O 0.15408(17) 0.4965(5) 0.39072(18) 0.0434(8) Uani 1 1 d . . . . .
H12 H 0.131273 0.454251 0.405059 0.065 Uiso 1 1 d R U . . .
O21 O 0.0059(2) 1.2801(7) 0.1699(2) 0.0652(11) Uani 1 1 d . . . . .
N1 N 0.1727(2) 0.9312(6) 0.45804(19) 0.0382(9) Uani 1 1 d . . . . .
H1 H 0.122045 0.983833 0.432235 0.046 Uiso 1 1 d R U . . .
N16 N 0.1699(2) 0.6322(9) 0.1587(2) 0.0527(12) Uani 1 1 d . . . . .
C2 C 0.2240(3) 1.1032(8) 0.4956(3) 0.0443(11) Uani 1 1 d . . . . .
H2A H 0.205468 1.178700 0.524582 0.053 Uiso 1 1 calc R U . . .
H2B H 0.226373 1.193393 0.459452 0.053 Uiso 1 1 calc R U . . .
C3 C 0.3013(3) 1.0216(9) 0.5452(3) 0.0441(11) Uani 1 1 d . . . . .
H3 H 0.309117 1.030923 0.595955 0.053 Uiso 1 1 calc R U . . .
C4 C 0.3594(4) 1.1465(11) 0.5379(4) 0.0667(17) Uani 1 1 d . . . . .
H4 H 0.363139 1.138032 0.494289 0.080 Uiso 1 1 calc R U . . .
C5 C 0.4043(4) 1.2641(15) 0.5878(4) 0.100(3) Uani 1 1 d . . . . .
H5A H 0.402076 1.276044 0.632045 0.120 Uiso 1 1 calc R U . . .
H5B H 0.439203 1.337618 0.579792 0.120 Uiso 1 1 calc R U . . .
C6 C 0.3032(2) 0.7996(8) 0.5270(2) 0.0403(11) Uani 1 1 d . . . . .
H6 H 0.353894 0.748010 0.553342 0.048 Uiso 1 1 calc R U . . .
C7 C 0.2521(3) 0.6838(9) 0.5502(3) 0.0467(12) Uani 1 1 d . . . . .
H7A H 0.271832 0.687106 0.603065 0.056 Uiso 1 1 calc R U . . .
H7B H 0.248693 0.544310 0.534931 0.056 Uiso 1 1 calc R U . . .
C8 C 0.1755(3) 0.7817(9) 0.5146(2) 0.0436(11) Uani 1 1 d . . . . .
H8A H 0.137760 0.679289 0.491634 0.052 Uiso 1 1 calc R U . . .
H8B H 0.165906 0.849499 0.551475 0.052 Uiso 1 1 calc R U . . .
C9 C 0.2752(2) 0.7711(9) 0.4439(2) 0.0400(10) Uani 1 1 d . . . . .
H9A H 0.306203 0.847302 0.427819 0.048 Uiso 1 1 calc R U . . .
H9B H 0.278248 0.629964 0.433234 0.048 Uiso 1 1 calc R U . . .
C10 C 0.1944(2) 0.8436(7) 0.4024(2) 0.0345(10) Uani 1 1 d . . . . .
H10 H 0.193370 0.953462 0.369995 0.041 Uiso 1 1 calc R U . . .
C11 C 0.1399(2) 0.6826(7) 0.3549(2) 0.0356(10) Uani 1 1 d . . . . .
H11 H 0.089490 0.725055 0.343656 0.043 Uiso 1 1 calc R U . . .
C13 C 0.1464(2) 0.6664(8) 0.2842(2) 0.0369(10) Uani 1 1 d . . . . .
C14 C 0.1847(3) 0.5073(9) 0.2744(3) 0.0458(11) Uani 1 1 d . . . . .
H14 H 0.204691 0.407661 0.309939 0.055 Uiso 1 1 calc R U . . .
C15 C 0.1933(3) 0.4976(11) 0.2101(3) 0.0547(14) Uani 1 1 d . . . . .
H15 H 0.217744 0.385938 0.203871 0.066 Uiso 1 1 calc R U . . .
C17 C 0.1312(3) 0.7918(9) 0.1668(3) 0.0451(12) Uani 1 1 d . . . . .
C18 C 0.1170(2) 0.8145(8) 0.2285(2) 0.0377(10) Uani 1 1 d . . . . .
C19 C 0.0746(2) 0.9830(9) 0.2302(2) 0.0414(11) Uani 1 1 d . . . . .
H19 H 0.064864 1.000627 0.270154 0.050 Uiso 1 1 calc R U . . .
C20 C 0.0484(3) 1.1175(9) 0.1754(3) 0.0466(12) Uani 1 1 d . . . . .
C22 C -0.0180(4) 1.3044(13) 0.2246(4) 0.081(2) Uani 1 1 d . . . . .
H22A H -0.042711 1.431685 0.218142 0.122 Uiso 1 1 calc R U . . .
H22B H 0.024079 1.300216 0.271935 0.122 Uiso 1 1 calc R U . . .
H22C H -0.051614 1.197638 0.220791 0.122 Uiso 1 1 calc R U . . .
C23 C 0.0656(3) 1.0960(10) 0.1153(3) 0.0538(14) Uani 1 1 d . . . . .
H23 H 0.049055 1.192033 0.078224 0.065 Uiso 1 1 calc R U . . .
C24 C 0.1050(3) 0.9401(11) 0.1118(3) 0.0567(15) Uani 1 1 d . . . . .
H24 H 0.115468 0.928529 0.072171 0.068 Uiso 1 1 calc R U . . .
O25 O 0.4660(2) 0.5802(6) 0.0992(2) 0.0583(11) Uani 1 1 d . . . . .
O26 O 0.4635(2) 0.9087(6) 0.0907(2) 0.0571(10) Uani 1 1 d . . . . .
O32 O 0.7679(2) 0.7710(9) 0.2985(2) 0.0695(12) Uani 1 1 d . . . . .
O33 O 0.83351(19) 0.7541(8) 0.2366(2) 0.0712(12) Uani 1 1 d . . . . .
H33 H 0.866396 0.768356 0.271086 0.107 Uiso 1 1 d R U . . .
C27 C 0.4932(2) 0.7440(9) 0.0938(2) 0.0410(10) Uani 1 1 d . . . . .
C28 C 0.5676(2) 0.7423(9) 0.0942(3) 0.0446(11) Uani 1 1 d . . . . .
H28A H 0.570607 0.855335 0.065624 0.053 Uiso 1 1 calc R U . . .
H28B H 0.572385 0.619672 0.070881 0.053 Uiso 1 1 calc R U . . .
C29 C 0.6315(2) 0.7545(10) 0.1708(2) 0.0460(12) Uani 1 1 d . . . . .
H29A H 0.626292 0.874870 0.194964 0.055 Uiso 1 1 calc R U . . .
H29B H 0.630092 0.638711 0.199047 0.055 Uiso 1 1 calc R U . . .
C30 C 0.7054(2) 0.7599(10) 0.1682(2) 0.0443(11) Uani 1 1 d . . . . .
H30A H 0.708605 0.643246 0.141245 0.053 Uiso 1 1 calc R U . . .
H30B H 0.706899 0.879030 0.141484 0.053 Uiso 1 1 calc R U . . .
C31 C 0.7711(2) 0.7616(9) 0.2413(3) 0.0455(11) Uani 1 1 d . . . . .
O90 O 0.5480(4) 1.2415(13) 0.1363(4) 0.122(2) Uiso 1 1 d . . . . .

loop_
_atom_site_aniso_label
_atom_site_aniso_U_11
_atom_site_aniso_U_22
_atom_site_aniso_U_33
_atom_site_aniso_U_23
_atom_site_aniso_U_13
_atom_site_aniso_U_12
O12 0.0455(17) 0.037(2) 0.0511(18) 0.0075(16) 0.0248(14) -0.0001(15)
O21 0.079(3) 0.059(3) 0.048(2) 0.016(2) 0.0203(18) 0.022(2)
N1 0.0419(19) 0.036(2) 0.0364(19) -0.0007(16) 0.0170(16) 0.0040(17)
N16 0.054(2) 0.068(3) 0.041(2) -0.008(2) 0.0255(19) 0.000(2)
C2 0.053(3) 0.031(3) 0.043(2) -0.001(2) 0.016(2) 0.000(2)
C3 0.046(2) 0.047(3) 0.036(2) -0.002(2) 0.0150(18) -0.008(2)
C4 0.063(3) 0.063(4) 0.068(4) -0.004(3) 0.024(3) -0.023(3)
C5 0.080(5) 0.094(7) 0.091(5) -0.003(5) 0.008(4) -0.039(5)
C6 0.037(2) 0.048(3) 0.036(2) 0.005(2) 0.0159(17) 0.002(2)
C7 0.053(3) 0.043(3) 0.042(2) 0.007(2) 0.020(2) -0.002(2)
C8 0.051(2) 0.045(3) 0.044(2) 0.000(2) 0.029(2) -0.007(2)
C9 0.0342(19) 0.050(3) 0.038(2) -0.005(2) 0.0180(16) -0.001(2)
C10 0.039(2) 0.034(3) 0.031(2) 0.0020(18) 0.0167(17) -0.0007(19)
C11 0.037(2) 0.033(3) 0.036(2) 0.0020(18) 0.0156(17) 0.0008(18)
C13 0.036(2) 0.037(3) 0.036(2) -0.006(2) 0.0142(17) -0.0058(19)
C14 0.044(2) 0.051(3) 0.042(2) -0.007(2) 0.0200(19) -0.001(2)
C15 0.056(3) 0.059(4) 0.053(3) -0.013(3) 0.028(2) 0.002(3)
C17 0.043(2) 0.051(3) 0.041(2) -0.005(2) 0.0191(19) -0.011(2)
C18 0.034(2) 0.042(3) 0.032(2) -0.007(2) 0.0107(16) -0.007(2)
C19 0.038(2) 0.049(3) 0.031(2) 0.001(2) 0.0107(17) 0.000(2)
C20 0.042(2) 0.051(3) 0.036(2) -0.001(2) 0.0085(19) 0.000(2)
C22 0.099(5) 0.081(6) 0.059(3) 0.010(4) 0.031(3) 0.037(5)
C23 0.060(3) 0.055(4) 0.040(2) 0.008(2) 0.018(2) -0.003(3)
C24 0.062(3) 0.074(5) 0.039(3) 0.001(3) 0.027(2) -0.009(3)
O25 0.0399(18) 0.042(2) 0.087(3) 0.003(2) 0.0233(18) -0.0037(17)
O26 0.055(2) 0.043(2) 0.083(3) 0.000(2) 0.040(2) 0.0041(19)
O32 0.059(2) 0.095(4) 0.046(2) 0.000(2) 0.0166(16) -0.008(3)
O33 0.0383(17) 0.079(3) 0.091(3) -0.007(3) 0.0246(18) -0.001(2)
C27 0.035(2) 0.041(3) 0.042(2) -0.004(2) 0.0122(17) 0.002(2)
C28 0.038(2) 0.048(3) 0.047(2) -0.009(2) 0.0188(18) 0.000(2)
C29 0.037(2) 0.059(3) 0.045(2) -0.003(3) 0.0210(18) -0.001(2)
C30 0.039(2) 0.051(3) 0.046(2) -0.003(2) 0.0213(18) -0.005(2)
C31 0.038(2) 0.038(3) 0.056(3) 0.001(3) 0.0170(19) -0.003(2)

loop_
_atom_type_symbol
_atom_type_description
_atom_type_scat_dispersion_real
_atom_type_scat_dispersion_imag
_atom_type_scat_source
C C 0.0033 0.0016 'International Tables Vol C Tables 4.2.6.8 and 6.1.1.4'
H H 0.0000 0.0000 'International Tables Vol C Tables 4.2.6.8 and 6.1.1.4'
N N 0.0061 0.0033 'International Tables Vol C Tables 4.2.6.8 and 6.1.1.4'
O O 0.0106 0.0060 'International Tables Vol C Tables 4.2.6.8 and 6.1.1.4'

loop_
_geom_angle_atom_site_label_1
_geom_angle_atom_site_label_2
_geom_angle_atom_site_label_3
_geom_angle
_geom_angle_site_symmetry_1
_geom_angle_site_symmetry_3
_geom_angle_publ_flag
C11 O12 H12 123.4 . . ?
C20 O21 C22 117.0(5) . . ?
C2 N1 H1 108.5 . . ?
C2 N1 C8 109.2(4) . . ?
C2 N1 C10 108.1(4) . . ?
C8 N1 H1 108.6 . . ?
C8 N1 C10 113.7(4) . . ?
C10 N1 H1 108.6 . . ?
C15 N16 C17 117.1(4) . . ?
N1 C2 H2A 109.8 . . ?
N1 C2 H2B 109.8 . . ?
N1 C2 C3 109.5(4) . . ?
H2A C2 H2B 108.2 . . ?
C3 C2 H2A 109.8 . . ?
C3 C2 H2B 109.8 . . ?
C2 C3 H3 108.1 . . ?
C4 C3 C2 110.5(5) . . ?
C4 C3 H3 108.1 . . ?
C4 C3 C6 113.7(5) . . ?
C6 C3 C2 108.1(4) . . ?
C6 C3 H3 108.1 . . ?
C3 C4 H4 117.9 . . ?
C5 C4 C3 124.3(7) . . ?
C5 C4 H4 117.9 . . ?
C4 C5 H5A 120.0 . . ?
C4 C5 H5B 120.0 . . ?
H5A C5 H5B 120.0 . . ?
C3 C6 H6 109.8 . . ?
C3 C6 C9 110.5(4) . . ?
C7 C6 C3 108.4(4) . . ?
C7 C6 H6 109.8 . . ?
C7 C6 C9 108.6(4) . . ?
C9 C6 H6 109.8 . . ?
C6 C7 H7A 110.0 . . ?
C6 C7 H7B 110.0 . . ?
C6 C7 C8 108.7(4) . . ?
H7A C7 H7B 108.3 . . ?
C8 C7 H7A 110.0 . . ?
C8 C7 H7B 110.0 . . ?
N1 C8 C7 109.0(4) . . ?
N1 C8 H8A 109.9 . . ?
N1 C8 H8B 109.9 . . ?
C7 C8 H8A 109.9 . . ?
C7 C8 H8B 109.9 . . ?
H8A C8 H8B 108.3 . . ?
C6 C9 H9A 109.7 . . ?
C6 C9 H9B 109.7 . . ?
H9A C9 H9B 108.2 . . ?
C10 C9 C6 109.9(3) . . ?
C10 C9 H9A 109.7 . . ?
C10 C9 H9B 109.7 . . ?
N1 C10 C9 107.6(3) . . ?
N1 C10 H10 107.4 . . ?
N1 C10 C11 112.3(3) . . ?
C9 C10 H10 107.4 . . ?
C11 C10 C9 114.4(4) . . ?
C11 C10 H10 107.4 . . ?
O12 C11 C10 111.4(3) . . ?
O12 C11 H11 108.9 . . ?
O12 C11 C13 110.7(4) . . ?
C10 C11 H11 108.9 . . ?
C13 C11 C10 108.1(4) . . ?
C13 C11 H11 108.9 . . ?
C14 C13 C11 119.3(4) . . ?
C14 C13 C18 118.3(4) . . ?
C18 C13 C11 122.3(4) . . ?
C13 C14 H14 120.4 . . ?
C13 C14 C15 119.1(5) . . ?
C15 C14 H14 120.4 . . ?
N16 C15 C14 125.1(5) . . ?
N16 C15 H15 117.5 . . ?
C14 C15 H15 117.5 . . ?
N16 C17 C18 122.9(5) . . ?
N16 C17 C24 118.3(4) . . ?
C24 C17 C18 118.8(5) . . ?
C13 C18 C17 117.5(4) . . ?
C13 C18 C19 124.5(4) . . ?
C19 C18 C17 118.1(4) . . ?
C18 C19 H19 119.3 . . ?
C20 C19 C18 121.3(4) . . ?
C20 C19 H19 119.3 . . ?
O21 C20 C23 113.5(5) . . ?
C19 C20 O21 126.8(5) . . ?
C19 C20 C23 119.7(5) . . ?
O21 C22 H22A 109.5 . . ?
O21 C22 H22B 109.5 . . ?
O21 C22 H22C 109.5 . . ?
H22A C22 H22B 109.5 . . ?
H22A C22 H22C 109.5 . . ?
H22B C22 H22C 109.5 . . ?
C20 C23 H23 119.7 . . ?
C24 C23 C20 120.5(5) . . ?
C24 C23 H23 119.7 . . ?
C17 C24 H24 119.2 . . ?
C23 C24 C17 121.5(5) . . ?
C23 C24 H24 119.2 . . ?
C31 O33 H33 114.5 . . ?
O25 C27 C28 118.4(5) . . ?
O26 C27 O25 123.6(4) . . ?
O26 C27 C28 118.0(5) . . ?
C27 C28 H28A 109.0 . . ?
C27 C28 H28B 109.0 . . ?
C27 C28 C29 113.0(4) . . ?
H28A C28 H28B 107.8 . . ?
C29 C28 H28A 109.0 . . ?
C29 C28 H28B 109.0 . . ?
C28 C29 H29A 109.4 . . ?
C28 C29 H29B 109.4 . . ?
H29A C29 H29B 108.0 . . ?
C30 C29 C28 111.0(4) . . ?
C30 C29 H29A 109.4 . . ?
C30 C29 H29B 109.4 . . ?
C29 C30 H30A 108.7 . . ?
C29 C30 H30B 108.7 . . ?
H30A C30 H30B 107.6 . . ?
C31 C30 C29 114.4(4) . . ?
C31 C30 H30A 108.7 . . ?
C31 C30 H30B 108.7 . . ?
O32 C31 O33 123.4(5) . . ?
O32 C31 C30 124.3(4) . . ?
O33 C31 C30 112.3(4) . . ?

loop_
_geom_bond_atom_site_label_1
_geom_bond_atom_site_label_2
_geom_bond_distance
_geom_bond_site_symmetry_2
_geom_bond_publ_flag
O12 H12 0.7062 . ?
O12 C11 1.398(6) . ?
O21 C20 1.353(7) . ?
O21 C22 1.413(8) . ?
N1 H1 0.9801 . ?
N1 C2 1.501(6) . ?
N1 C8 1.506(6) . ?
N1 C10 1.508(5) . ?
N16 C15 1.296(8) . ?
N16 C17 1.371(7) . ?
C2 H2A 0.9700 . ?
C2 H2B 0.9700 . ?
C2 C3 1.528(7) . ?
C3 H3 0.9800 . ?
C3 C4 1.499(8) . ?
C3 C6 1.525(8) . ?
C4 H4 0.9300 . ?
C4 C5 1.282(10) . ?
C5 H5A 0.9300 . ?
C5 H5B 0.9300 . ?
C6 H6 0.9800 . ?
C6 C7 1.524(7) . ?
C6 C9 1.543(6) . ?
C7 H7A 0.9700 . ?
C7 H7B 0.9700 . ?
C7 C8 1.529(7) . ?
C8 H8A 0.9700 . ?
C8 H8B 0.9700 . ?
C9 H9A 0.9700 . ?
C9 H9B 0.9700 . ?
C9 C10 1.540(6) . ?
C10 H10 0.9800 . ?
C10 C11 1.529(6) . ?
C11 H11 0.9800 . ?
C11 C13 1.514(6) . ?
C13 C14 1.377(7) . ?
C13 C18 1.417(7) . ?
C14 H14 0.9300 . ?
C14 C15 1.405(7) . ?
C15 H15 0.9300 . ?
C17 C18 1.423(6) . ?
C17 C24 1.406(8) . ?
C18 C19 1.418(7) . ?
C19 H19 0.9300 . ?
C19 C20 1.342(7) . ?
C20 C23 1.429(7) . ?
C22 H22A 0.9600 . ?
C22 H22B 0.9600 . ?
C22 H22C 0.9600 . ?
C23 H23 0.9300 . ?
C23 C24 1.326(9) . ?
C24 H24 0.9300 . ?
O25 C27 1.246(7) . ?
O26 C27 1.235(7) . ?
O32 C31 1.201(6) . ?
O33 H33 0.7257 . ?
O33 C31 1.308(6) . ?
C27 C28 1.499(6) . ?
C28 H28A 0.9700 . ?
C28 H28B 0.9700 . ?
C28 C29 1.520(6) . ?
C29 H29A 0.9700 . ?
C29 H29B 0.9700 . ?
C29 C30 1.517(6) . ?
C30 H30A 0.9700 . ?
C30 H30B 0.9700 . ?
C30 C31 1.488(6) . ?

loop_
_geom_torsion_atom_site_label_1
_geom_torsion_atom_site_label_2
_geom_torsion_atom_site_label_3
_geom_torsion_atom_site_label_4
_geom_torsion
_geom_torsion_site_symmetry_1
_geom_torsion_site_symmetry_2
_geom_torsion_site_symmetry_3
_geom_torsion_site_symmetry_4
_geom_torsion_publ_flag
O12 C11 C13 C14 -19.4(6) . . . . ?
O12 C11 C13 C18 163.5(4) . . . . ?
O21 C20 C23 C24 -177.9(5) . . . . ?
N1 C2 C3 C4 136.9(5) . . . . ?
N1 C2 C3 C6 11.7(5) . . . . ?
N1 C10 C11 O12 -81.1(5) . . . . ?
N1 C10 C11 C13 157.0(4) . . . . ?
N16 C17 C18 C13 1.7(7) . . . . ?
N16 C17 C18 C19 -178.4(4) . . . . ?
N16 C17 C24 C23 178.4(5) . . . . ?
C2 N1 C8 C7 -67.1(5) . . . . ?
C2 N1 C10 C9 59.8(5) . . . . ?
C2 N1 C10 C11 -173.5(4) . . . . ?
C2 C3 C4 C5 109.7(8) . . . . ?
C2 C3 C6 C7 -67.5(5) . . . . ?
C2 C3 C6 C9 51.4(5) . . . . ?
C3 C6 C7 C8 54.1(5) . . . . ?
C3 C6 C9 C10 -61.2(5) . . . . ?
C4 C3 C6 C7 169.3(4) . . . . ?
C4 C3 C6 C9 -71.8(5) . . . . ?
C6 C3 C4 C5 -128.4(8) . . . . ?
C6 C7 C8 N1 10.8(6) . . . . ?
C6 C9 C10 N1 3.9(6) . . . . ?
C6 C9 C10 C11 -121.6(4) . . . . ?
C7 C6 C9 C10 57.6(6) . . . . ?
C8 N1 C2 C3 53.7(5) . . . . ?
C8 N1 C10 C9 -61.6(5) . . . . ?
C8 N1 C10 C11 65.1(5) . . . . ?
C9 C6 C7 C8 -66.0(5) . . . . ?
C9 C10 C11 O12 41.8(5) . . . . ?
C9 C10 C11 C13 -80.0(4) . . . . ?
C10 N1 C2 C3 -70.6(4) . . . . ?
C10 N1 C8 C7 53.7(5) . . . . ?
C10 C11 C13 C14 102.9(5) . . . . ?
C10 C11 C13 C18 -74.2(5) . . . . ?
C11 C13 C14 C15 -177.3(5) . . . . ?
C11 C13 C18 C17 175.3(4) . . . . ?
C11 C13 C18 C19 -4.6(7) . . . . ?
C13 C14 C15 N16 2.5(8) . . . . ?
C13 C18 C19 C20 -179.9(5) . . . . ?
C14 C13 C18 C17 -1.9(6) . . . . ?
C14 C13 C18 C19 178.2(4) . . . . ?
C15 N16 C17 C18 0.6(7) . . . . ?
C15 N16 C17 C24 -179.9(5) . . . . ?
C17 N16 C15 C14 -2.8(8) . . . . ?
C17 C18 C19 C20 0.1(7) . . . . ?
C18 C13 C14 C15 0.0(7) . . . . ?
C18 C17 C24 C23 -2.1(8) . . . . ?
C18 C19 C20 O21 178.0(5) . . . . ?
C18 C19 C20 C23 -2.4(7) . . . . ?
C19 C20 C23 C24 2.5(8) . . . . ?
C20 C23 C24 C17 -0.2(9) . . . . ?
C22 O21 C20 C19 -4.8(8) . . . . ?
C22 O21 C20 C23 175.6(5) . . . . ?
C24 C17 C18 C13 -177.8(4) . . . . ?
C24 C17 C18 C19 2.1(7) . . . . ?
O25 C27 C28 C29 -88.1(6) . . . . ?
O26 C27 C28 C29 89.2(6) . . . . ?
C27 C28 C29 C30 -178.0(5) . . . . ?
C28 C29 C30 C31 -177.1(5) . . . . ?
C29 C30 C31 O32 -4.5(9) . . . . ?
C29 C30 C31 O33 176.2(5) . . . . ?

loop_
_twin_individual_id
_twin_individual_mass_fraction_refined
1 2(2)
2 -1(2)
